data_4075061
loop_
_publ_author_name
'Okamoto, Ken'
'Kanbara, Takaki'
'Yamamoto, Takakazu'
'Wada, Akihide'

_publ_section_title
;
 Preparation and Characterization of Luminescent SCS and NCN Pincer
 Platinum Complexes Derived from 3,5-Bis(anilinothiocarbonyl)toluene
;
_journal_issue 16
_journal_name_full Organometallics
_journal_page_first 4026
_journal_paper_doi 10.1021/om060016j
_journal_volume 25
_journal_year 2006
_chemical_formula_moiety 'C21 H18 N2 S2 '
_chemical_formula_sum 'C21 H18 N2 S2'
_chemical_formula_weight 362.51
_space_group_IT_number 15
_symmetry_cell_setting monoclinic
_symmetry_Int_Tables_number 15
_symmetry_space_group_name_Hall '-C 2yc'
_symmetry_space_group_name_H-M 'C 1 2/c 1'
_cell_angle_alpha 90.0000
_cell_angle_beta 113.112(13)
_cell_angle_gamma 90.0000
_cell_formula_units_Z 4
_cell_length_a 11.239(12)
_cell_length_b 17.766(17)
_cell_length_c 9.630(10)
_cell_measurement_reflns_used 2677
_cell_measurement_temperature 113.1
_cell_measurement_theta_max 27.5
_cell_measurement_theta_min 3.7
_cell_volume 1769(3)
_computing_cell_refinement CrystalClear
_computing_data_collection CrystalClear
_computing_data_reduction CrystalStructure
_computing_publication_material 'CrystalStructure 3.7.0'
_computing_structure_refinement CRYSTALS
_computing_structure_solution SIR92
_diffrn_detector_area_resol_mean 7.31
_diffrn_measured_fraction_theta_full 0.949
_diffrn_measured_fraction_theta_max 0.949
_diffrn_measurement_device_type 'Rigaku Saturn'
_diffrn_measurement_method \w
_diffrn_radiation_type 'Mo K\a'
_diffrn_radiation_wavelength 0.71070
_diffrn_reflns_av_R_equivalents 0.024
_diffrn_reflns_limit_h_max 14
_diffrn_reflns_limit_h_min -14
_diffrn_reflns_limit_k_max 19
_diffrn_reflns_limit_k_min -23
_diffrn_reflns_limit_l_max 12
_diffrn_reflns_limit_l_min -12
_diffrn_reflns_number 6571
_diffrn_reflns_theta_full 27.48
_diffrn_reflns_theta_max 27.48
_exptl_absorpt_coefficient_mu 0.307
_exptl_absorpt_correction_T_max 0.970
_exptl_absorpt_correction_T_min 0.886
_exptl_absorpt_correction_type multi-scan
_exptl_absorpt_process_details 'Jacobson, R. (1998) Private communication'
_exptl_crystal_colour yellow
_exptl_crystal_density_diffrn 1.361
_exptl_crystal_density_method 'not measured'
_exptl_crystal_description prism
_exptl_crystal_F_000 760.00
_exptl_crystal_size_max 0.40
_exptl_crystal_size_mid 0.25
_exptl_crystal_size_min 0.10
_refine_diff_density_max 0.30
_refine_diff_density_min -0.44
_refine_ls_extinction_method none
_refine_ls_goodness_of_fit_ref 1.011
_refine_ls_hydrogen_treatment refall
_refine_ls_number_parameters 130
_refine_ls_number_reflns 1551
_refine_ls_R_factor_gt 0.0359
_refine_ls_shift/su_max 0.0000
_refine_ls_structure_factor_coef F
_refine_ls_weighting_details 'w = 1/[0.0010Fo^2^ + 3.0000\s(Fo^2^) + 0.5000]'
_refine_ls_weighting_scheme calc
_refine_ls_wR_factor_ref 0.0515
_reflns_number_gt 1544
_reflns_number_total 1941
_reflns_threshold_expression F^2^>2.0\s(F^2^)
_cod_data_source_file om060016jsi20060106_071116.cif
_cod_data_source_block ligand1
_cod_original_cell_volume 1768(3)
_cod_original_formula_sum 'C21 H18 N2 S2 '
_cod_database_code 4075061

loop_
_symmetry_equiv_pos_site_id
_symmetry_equiv_pos_as_xyz
1 +X,+Y,+Z
2 -X,+Y,1/2-Z
3 -X,-Y,-Z
4 +X,-Y,1/2+Z
5 1/2+X,1/2+Y,+Z
6 1/2-X,1/2+Y,1/2-Z
7 1/2-X,1/2-Y,-Z
8 1/2+X,1/2-Y,1/2+Z

loop_
_atom_site_label
_atom_site_type_symbol
_atom_site_fract_x
_atom_site_fract_y
_atom_site_fract_z
_atom_site_U_iso_or_equiv
_atom_site_adp_type
_atom_site_occupancy
_atom_site_symmetry_multiplicity
_atom_site_calc_flag
_atom_site_refinement_flags
S(1) S 0.15081(5) -0.10475(3) 0.18914(6) 0.02197(14) Uani 1.00 1 d .
N(1) N 0.18937(16) -0.00056(10) 0.01046(19) 0.0185(4) Uani 1.00 1 d .
C(1) C 0.07199(19) -0.10799(11) -0.1178(2) 0.0155(4) Uani 1.00 1 d .
C(2) C 0.000000(10) -0.06913(16) -0.250000(10) 0.0164(6) Uani 1.00 2 d S
C(3) C 0.0728(2) -0.18693(11) -0.1203(2) 0.0189(5) Uani 1.00 1 d .
C(4) C 0.0000 -0.22661(16) -0.2500 0.0202(7) Uani 1.00 2 d S
C(5) C 0.000000(10) -0.31049(17) -0.250000(10) 0.0330(9) Uani 1.00 2 d S
C(6) C 0.14228(19) -0.06724(11) 0.0264(2) 0.0163(4) Uani 1.00 1 d .
C(7) C 0.2553(2) 0.05462(12) 0.1237(2) 0.0187(4) Uani 1.00 1 d .
C(8) C 0.3516(2) 0.03514(12) 0.2616(2) 0.0236(5) Uani 1.00 1 d .
C(9) C 0.4168(2) 0.09114(13) 0.3619(2) 0.0281(6) Uani 1.00 1 d .
C(10) C 0.3889(2) 0.16577(13) 0.3254(2) 0.0291(6) Uani 1.00 1 d .
C(11) C 0.2919(2) 0.18494(12) 0.1885(2) 0.0270(5) Uani 1.00 1 d .
C(12) C 0.2247(2) 0.12917(12) 0.0868(2) 0.0213(5) Uani 1.00 1 d .
H(1) H 0.1760 0.0157 -0.0799 0.022 Uiso 1.00 1 c R
H(2) H 0.0000 -0.0155 -0.2500 0.020 Uiso 1.00 2 c R
H(3) H 0.1224 -0.2082 -0.0384 0.023 Uiso 1.00 1 c R
H(4) H 0.3700 -0.0086 0.2787 0.028 Uiso 1.00 1 c R
H(5) H 0.4899 0.0790 0.4551 0.033 Uiso 1.00 1 c R
H(6) H 0.4385 0.1993 0.3897 0.036 Uiso 1.00 1 c R
H(7) H 0.2665 0.2341 0.1573 0.034 Uiso 1.00 1 c R
H(8) H 0.1539 0.1416 -0.0100 0.026 Uiso 1.00 1 c R
H(9) H 0.0672 -0.3283 -0.2779 0.039 Uiso 1.00 1 c R
H(10) H -0.0809 -0.3283 -0.3203 0.039 Uiso 1.00 1 c R
H(11) H 0.0137 -0.3283 -0.1519 0.039 Uiso 1.00 1 c R

loop_
_atom_site_aniso_label
_atom_site_aniso_U_11
_atom_site_aniso_U_22
_atom_site_aniso_U_33
_atom_site_aniso_U_12
_atom_site_aniso_U_13
_atom_site_aniso_U_23
S(1) 0.0345(3) 0.0177(2) 0.0147(2) 0.0017(2) 0.0107(2) 0.0019(2)
N(1) 0.0235(8) 0.0185(8) 0.0126(7) -0.0016(7) 0.0063(7) 0.0006(6)
C(1) 0.0180(9) 0.0158(9) 0.0150(9) 0.0002(8) 0.0090(8) 0.0001(7)
C(2) 0.0193(13) 0.0131(13) 0.0181(13) 0.0000 0.0088(11) 0.0000
C(3) 0.0229(10) 0.0184(10) 0.0160(9) 0.0035(8) 0.0083(8) 0.0044(8)
C(4) 0.0274(16) 0.0149(14) 0.0224(14) 0.0000 0.0140(12) 0.0000
C(5) 0.052(2) 0.0214(16) 0.0218(15) 0.0000 0.0098(15) 0.0000
C(6) 0.0175(9) 0.0160(9) 0.0164(9) 0.0039(7) 0.0077(7) 0.0013(7)
C(7) 0.0203(10) 0.0210(10) 0.0163(9) -0.0029(8) 0.0087(8) -0.0035(8)
C(8) 0.0249(11) 0.0233(11) 0.0215(10) 0.0014(9) 0.0078(9) -0.0004(8)
C(9) 0.0246(11) 0.0386(14) 0.0186(10) -0.0008(10) 0.0056(9) -0.0064(9)
C(10) 0.0304(12) 0.0331(13) 0.0260(11) -0.0094(10) 0.0136(10) -0.0164(10)
C(11) 0.0339(12) 0.0227(11) 0.0289(11) -0.0021(10) 0.0171(10) -0.0053(9)
C(12) 0.0238(11) 0.0221(10) 0.0197(10) -0.0011(8) 0.0103(9) -0.0014(8)

loop_
_atom_type_symbol
_atom_type_description
_atom_type_scat_dispersion_real
_atom_type_scat_dispersion_imag
_atom_type_scat_source
C C 0.003 0.002
;
International Tables for Crystallography
(1992, Vol. C, Tables 4.2.6.8 and 6.1.1.4)
;
H H 0.000 0.000
;
International Tables for Crystallography
(1992, Vol. C, Table 6.1.1.4)
;
N N 0.006 0.003
;
International Tables for Crystallography
(1992, Vol. C, Tables 4.2.6.8 and 6.1.1.4)
;
S S 0.125 0.123
;
International Tables for Crystallography
(1992, Vol. C, Tables 4.2.6.8 and 6.1.1.4)
;

loop_
_geom_angle_atom_site_label_1
_geom_angle_atom_site_label_2
_geom_angle_atom_site_label_3
_geom_angle
_geom_angle_publ_flag
_geom_angle_site_symmetry_1
_geom_angle_site_symmetry_3
C(4) N(2) C(6) 129.05(18) no . .
C(4) C(3) C(13) 119.4(2) no . .
N(2) C(4) C(3) 122.15(18) no . .
N(2) C(4) C(10) 117.22(15) no . .
C(3) C(4) C(10) 120.52(18) no . .
C(9) C(5) C(12) 121.18(17) no . .
S(1) C(6) N(2) 125.74(14) no . .
S(1) C(6) C(9) 119.68(15) no . .
N(2) C(6) C(9) 114.52(18) no . .
C(8) C(7) C(10) 120.2(2) no . .
C(7) C(8) C(13) 119.7(2) no . .
C(5) C(9) C(6) 119.82(16) no . .
C(5) C(9) C(11) 119.03(17) no . .
C(6) C(9) C(11) 121.09(18) no . .
C(4) C(10) C(7) 119.44(17) no . .
C(9) C(11) C(9) 120.6(2) no . 55402
C(5) C(12) C(5) 118.9(2) no . 55402
C(5) C(12) C(14) 120.54(12) no . .
C(5) C(12) C(14) 120.54(12) no 55402 .
C(3) C(13) C(8) 120.70(18) no . .
C(4) N(2) H(3) 111.5 no . .
C(6) N(2) H(3) 119.3 no . .
C(4) C(3) H(8) 118.6 no . .
C(13) C(3) H(8) 122.0 no . .
C(9) C(5) H(1) 115.6 no . .
C(12) C(5) H(1) 123.2 no . .
C(8) C(7) H(5) 124.4 no . .
C(10) C(7) H(5) 115.4 no . .
C(7) C(8) H(6) 123.2 no . .
C(13) C(8) H(6) 116.9 no . .
C(4) C(10) H(4) 119.1 no . .
C(7) C(10) H(4) 121.4 no . .
C(9) C(11) H(2) 119.7 no . .
C(9) C(11) H(2) 119.7 no 55402 .
C(3) C(13) H(7) 120.6 no . .
C(8) C(13) H(7) 118.3 no . .
C(12) C(14) H(9) 109.5 no . .
C(12) C(14) H(9) 109.5 no . 55402
C(12) C(14) H(10) 109.5 no . .
C(12) C(14) H(10) 109.5 no . 55402
C(12) C(14) H(11) 109.5 no . .
C(12) C(14) H(11) 109.5 no . 55402
H(9) C(14) H(9) 141.1 no . 55402
H(9) C(14) H(10) 109.5 no . .
H(9) C(14) H(10) 56.3 no . 55402
H(9) C(14) H(11) 109.5 no . .
H(9) C(14) H(11) 56.3 no . 55402
H(9) C(14) H(10) 56.3 no 55402 .
H(9) C(14) H(10) 109.5 no 55402 55402
H(9) C(14) H(11) 56.3 no 55402 .
H(9) C(14) H(11) 109.5 no 55402 55402
H(10) C(14) H(10) 141.1 no . 55402
H(10) C(14) H(11) 109.5 no . .
H(10) C(14) H(11) 56.3 no . 55402
H(10) C(14) H(11) 56.3 no 55402 .
H(10) C(14) H(11) 109.5 no 55402 55402
H(11) C(14) H(11) 141.1 no . 55402

loop_
_geom_bond_atom_site_label_1
_geom_bond_atom_site_label_2
_geom_bond_distance
_geom_bond_publ_flag
_geom_bond_site_symmetry_2
S(1) C(6) 1.671(2) no .
N(2) C(4) 1.437(2) no .
N(2) C(6) 1.331(2) no .
C(3) C(4) 1.388(2) no .
C(3) C(13) 1.380(3) no .
C(4) C(10) 1.379(2) no .
C(5) C(9) 1.403(2) no .
C(5) C(12) 1.387(2) no .
C(6) C(9) 1.488(2) no .
C(7) C(8) 1.383(2) no .
C(7) C(10) 1.390(2) no .
C(8) C(13) 1.376(3) no .
C(9) C(11) 1.394(2) no .
C(12) C(14) 1.490(4) no .
N(2) H(3) 0.872 no .
C(3) H(8) 0.804 no .
C(5) H(1) 0.854 no .
C(7) H(5) 0.931 no .
C(8) H(6) 0.882 no .
C(10) H(4) 0.985 no .
C(11) H(2) 0.952 no .
C(13) H(7) 0.974 no .
C(14) H(9) 0.950 no .
C(14) H(9) 0.950 no 55402
C(14) H(10) 0.950 no .
C(14) H(10) 0.950 no 55402
C(14) H(11) 0.950 no .
C(14) H(11) 0.950 no 55402

loop_
_geom_torsion_atom_site_label_1
_geom_torsion_atom_site_label_2
_geom_torsion_atom_site_label_3
_geom_torsion_atom_site_label_4
_geom_torsion
_geom_torsion_publ_flag
_geom_torsion_site_symmetry_4
C(4) N(2) C(6) S(1) -0.9(3) no .
C(4) N(2) C(6) C(9) 176.3(2) no .
C(6) N(2) C(4) C(3) 44.2(3) no .
C(6) N(2) C(4) C(10) -139.6(2) no .
C(4) C(3) C(13) C(8) -1.2(4) no .
C(13) C(3) C(4) N(2) 176.1(2) no .
C(13) C(3) C(4) C(10) -0.0(3) no .
N(2) C(4) C(10) C(7) -175.7(2) no .
C(3) C(4) C(10) C(7) 0.6(4) no .
C(9) C(5) C(12) C(5) 1.1(2) no 55402
C(9) C(5) C(12) C(14) -178.90(16) no .
C(12) C(5) C(9) C(6) 174.89(19) no .
C(12) C(5) C(9) C(11) -2.2(3) no .
S(1) C(6) C(9) C(5) -33.6(3) no .
S(1) C(6) C(9) C(11) 143.41(16) no .
N(2) C(6) C(9) C(5) 149.0(2) no .
N(2) C(6) C(9) C(11) -34.0(2) no .
C(8) C(7) C(10) C(4) 0.2(3) no .
C(10) C(7) C(8) C(13) -1.4(4) no .
C(7) C(8) C(13) C(3) 1.9(4) no .
C(5) C(9) C(11) C(9) 1.1(2) no 55402
C(6) C(9) C(11) C(9) -175.96(19) no 55402
